data_4085767
loop_
_publ_author_name
'Li, Lihong'
'Clarkson, Guy J.'
'Lees, Martin R.'
'Howson, Suzanne E.'
'Tan, Sze-yin'
'Turner, Scott S.'
'Scott, Peter'

_publ_section_title
;
 Iron and Manganese Complexes of 2-Carbonyl Pyrrolyls: Scorpionate
 Sandwich Anions and Extended Structures
;
_journal_issue 11
_journal_name_full Organometallics
_journal_page_first 2543
_journal_paper_doi 10.1021/om501218a
_journal_volume 34
_journal_year 2015
_chemical_formula_sum 'C88 H100 Mn2 N12 Na2 O13'
_chemical_formula_weight 1689.66
_chemical_name_systematic
; 
 ? 
;
_space_group_IT_number 2
_symmetry_cell_setting triclinic
_symmetry_space_group_name_Hall '-P 1'
_symmetry_space_group_name_H-M 'P -1'
_atom_sites_solution_hydrogens geom
_atom_sites_solution_primary direct
_atom_sites_solution_secondary difmap
_audit_creation_method SHELXL-97
_cell_angle_alpha 104.434(3)
_cell_angle_beta 102.056(4)
_cell_angle_gamma 111.251(4)
_cell_formula_units_Z 1
_cell_length_a 12.4104(6)
_cell_length_b 13.3080(6)
_cell_length_c 15.0872(6)
_cell_measurement_reflns_used 8237
_cell_measurement_temperature 100(2)
_cell_measurement_theta_max 70.97
_cell_measurement_theta_min 3.81
_cell_volume 2121.8(2)
_computing_cell_refinement 'CrysAlis RED, Oxford Diffraction Ltd'
_computing_data_collection 'CrysAlis CCD, Oxford Diffraction Ltd'
_computing_data_reduction 'CrysAlis RED, Oxford Diffraction Ltd'
_computing_molecular_graphics 'SHELXTL (Sheldrick, 1997)'
_computing_publication_material 'SHELXTL (Sheldrick, 1997)'
_computing_structure_refinement 'SHELXL-97 (Sheldrick, 1997)'
_computing_structure_solution 'SHELXS-97 (Sheldrick, 1990)'
_diffrn_ambient_temperature 100(2)
_diffrn_detector_area_resol_mean 10.2833
_diffrn_measured_fraction_theta_full 0.990
_diffrn_measured_fraction_theta_max 0.974
_diffrn_measurement_device_type 'Oxford Diffraction Gemini R'
_diffrn_measurement_method '\f & \w scans'
_diffrn_radiation_monochromator graphite
_diffrn_radiation_source 'Enhance (Mo) X-ray Source'
_diffrn_radiation_type CuK\a
_diffrn_radiation_wavelength 1.54184
_diffrn_reflns_av_R_equivalents 0.0345
_diffrn_reflns_av_sigmaI/netI 0.0463
_diffrn_reflns_limit_h_max 13
_diffrn_reflns_limit_h_min -15
_diffrn_reflns_limit_k_max 15
_diffrn_reflns_limit_k_min -16
_diffrn_reflns_limit_l_max 18
_diffrn_reflns_limit_l_min -15
_diffrn_reflns_number 16045
_diffrn_reflns_theta_full 69.50
_diffrn_reflns_theta_max 71.11
_diffrn_reflns_theta_min 3.81
_diffrn_standards_decay_% nil
_exptl_absorpt_coefficient_mu 3.086
_exptl_absorpt_correction_T_max 1.00
_exptl_absorpt_correction_T_min 0.86
_exptl_absorpt_correction_type multi-scan
_exptl_absorpt_process_details 'ABSPACK(CrysAlis, Oxford Diffraction)'
_exptl_crystal_colour yellow
_exptl_crystal_density_diffrn 1.322
_exptl_crystal_density_method 'not measured'
_exptl_crystal_description block
_exptl_crystal_F_000 888
_exptl_crystal_size_max 0.20
_exptl_crystal_size_mid 0.12
_exptl_crystal_size_min 0.12
_refine_diff_density_max 1.304
_refine_diff_density_min -0.529
_refine_diff_density_rms 0.076
_refine_ls_extinction_method none
_refine_ls_goodness_of_fit_ref 1.031
_refine_ls_hydrogen_treatment constr
_refine_ls_matrix_type full
_refine_ls_number_parameters 517
_refine_ls_number_reflns 8012
_refine_ls_number_restraints 8
_refine_ls_restrained_S_all 1.043
_refine_ls_R_factor_all 0.0583
_refine_ls_R_factor_gt 0.0528
_refine_ls_shift/su_max 0.002
_refine_ls_shift/su_mean 0.000
_refine_ls_structure_factor_coef Fsqd
_refine_ls_weighting_details 'calc w=1/[\s^2^(Fo^2^)+(0.0871P)^2^+1.1817P] where P=(Fo^2^+2Fc^2^)/3'
_refine_ls_weighting_scheme calc
_refine_ls_wR_factor_gt 0.1380
_refine_ls_wR_factor_ref 0.1432
_reflns_number_gt 7208
_reflns_number_total 8012
_reflns_threshold_expression >2sigma(I)
_cod_data_source_file om501218a_si_002.cif
_cod_data_source_block ll29_[Na(THF)4][(MnL33)Na(L33Mn)]
_cod_depositor_comments 'Adding full bibliography for 4085764--4085769.cif.'
_cod_original_cell_volume 2121.9(2)
_cod_original_sg_symbol_H-M P-1
_cod_database_code 4085767

loop_
_symmetry_equiv_pos_as_xyz
'x, y, z'
'-x, -y, -z'

loop_
_atom_site_label
_atom_site_type_symbol
_atom_site_fract_x
_atom_site_fract_y
_atom_site_fract_z
_atom_site_U_iso_or_equiv
_atom_site_adp_type
_atom_site_occupancy
_atom_site_symmetry_multiplicity
_atom_site_calc_flag
_atom_site_refinement_flags
_atom_site_disorder_assembly
_atom_site_disorder_group
Mn1 Mn 1.22352(3) 1.15574(3) 0.94206(3) 0.01637(12) Uani 1 1 d . . .
Na1 Na 1.0000 1.0000 1.0000 0.0174(3) Uani 1 2 d S . .
N1 N 1.22715(18) 1.05135(17) 0.80860(15) 0.0199(4) Uani 1 1 d . . .
C1 C 1.3110(2) 1.0398(2) 0.76934(19) 0.0239(5) Uani 1 1 d . . .
H1 H 1.3961 1.0903 0.7966 0.029 Uiso 1 1 calc R . .
Na2 Na 0.5000 0.5000 0.5000 0.0206(3) Uani 1 2 d S . .
C2 C 1.2577(2) 0.9436(2) 0.6828(2) 0.0270(5) Uani 1 1 d . . .
H2 H 1.2989 0.9180 0.6423 0.032 Uiso 1 1 calc R . .
C3 C 1.1341(2) 0.8939(2) 0.66809(18) 0.0233(5) Uani 1 1 d . . .
H3 H 1.0730 0.8271 0.6155 0.028 Uiso 1 1 calc R . .
C4 C 1.1155(2) 0.9617(2) 0.74662(17) 0.0192(5) Uani 1 1 d . . .
C5 C 1.0106(2) 0.95321(19) 0.77321(16) 0.0175(5) Uani 1 1 d . . .
O1 O 1.02082(15) 1.01988(14) 0.85343(12) 0.0190(3) Uani 1 1 d . . .
C6 C 0.8842(2) 0.86559(19) 0.70877(17) 0.0187(5) Uani 1 1 d . . .
C7 C 0.8473(2) 0.8263(2) 0.60803(18) 0.0213(5) Uani 1 1 d . . .
H7 H 0.9034 0.8545 0.5759 0.026 Uiso 1 1 calc R . .
C8 C 0.7275(2) 0.7452(2) 0.55493(18) 0.0245(5) Uani 1 1 d . . .
H8 H 0.7038 0.7187 0.4862 0.029 Uiso 1 1 calc R . .
N2 N 0.6437(2) 0.70239(18) 0.59524(16) 0.0263(5) Uani 1 1 d . . .
C9 C 0.6793(2) 0.7430(2) 0.69245(19) 0.0263(5) Uani 1 1 d . . .
H9 H 0.6205 0.7147 0.7224 0.032 Uiso 1 1 calc R . .
C10 C 0.7961(2) 0.8232(2) 0.75134(18) 0.0233(5) Uani 1 1 d . . .
H10 H 0.8164 0.8493 0.8199 0.028 Uiso 1 1 calc R . .
N3 N 1.21793(18) 1.31064(17) 0.92746(15) 0.0199(4) Uani 1 1 d . . .
C11 C 1.2465(2) 1.3768(2) 0.87483(19) 0.0239(5) Uani 1 1 d . . .
H11 H 1.2885 1.3665 0.8300 0.029 Uiso 1 1 calc R . .
C12 C 1.2066(2) 1.4639(2) 0.8939(2) 0.0259(5) Uani 1 1 d . . .
H12 H 1.2159 1.5207 0.8647 0.031 Uiso 1 1 calc R . .
C13 C 1.1514(2) 1.4505(2) 0.96315(18) 0.0220(5) Uani 1 1 d . . .
H13 H 1.1150 1.4962 0.9912 0.026 Uiso 1 1 calc R . .
C14 C 1.1596(2) 1.35516(19) 0.98437(17) 0.0185(5) Uani 1 1 d . . .
C15 C 1.1133(2) 1.29556(19) 1.04395(17) 0.0180(5) Uani 1 1 d . . .
O2 O 1.11757(15) 1.20116(13) 1.03946(12) 0.0184(3) Uani 1 1 d . . .
C16 C 1.0576(2) 1.3413(2) 1.11314(17) 0.0191(5) Uani 1 1 d . . .
C17 C 0.9664(2) 1.2640(2) 1.13563(18) 0.0216(5) Uani 1 1 d . . .
H17 H 0.9387 1.1832 1.1061 0.026 Uiso 1 1 calc R . .
C18 C 0.9168(2) 1.3066(2) 1.2017(2) 0.0255(5) Uani 1 1 d . . .
H18 H 0.8548 1.2527 1.2162 0.031 Uiso 1 1 calc R . .
N4 N 0.9509(2) 1.4189(2) 1.24605(16) 0.0270(5) Uani 1 1 d . . .
C19 C 1.0396(3) 1.4918(2) 1.2243(2) 0.0271(5) Uani 1 1 d . . .
H19 H 1.0655 1.5721 1.2551 0.033 Uiso 1 1 calc R . .
C20 C 1.0961(2) 1.4589(2) 1.16039(18) 0.0221(5) Uani 1 1 d . . .
H20 H 1.1596 1.5149 1.1489 0.027 Uiso 1 1 calc R . .
N5 N 1.40023(18) 1.20226(17) 1.04435(14) 0.0187(4) Uani 1 1 d . . .
C21 C 1.5139(2) 1.2870(2) 1.08193(18) 0.0217(5) Uani 1 1 d . . .
H21 H 1.5384 1.3565 1.0686 0.026 Uiso 1 1 calc R . .
C22 C 1.5931(2) 1.2610(2) 1.14380(18) 0.0236(5) Uani 1 1 d . . .
H22 H 1.6778 1.3082 1.1789 0.028 Uiso 1 1 calc R . .
C23 C 1.5231(2) 1.1531(2) 1.14321(18) 0.0221(5) Uani 1 1 d . . .
H23 H 1.5500 1.1110 1.1777 0.027 Uiso 1 1 calc R . .
C24 C 1.4034(2) 1.1175(2) 1.08116(17) 0.0188(5) Uani 1 1 d . . .
C25 C 1.2910(2) 1.0208(2) 1.05872(16) 0.0176(4) Uani 1 1 d . . .
O3 O 1.19166(14) 1.01556(14) 1.01094(12) 0.0189(3) Uani 1 1 d . . .
C26 C 1.2838(2) 0.9214(2) 1.09024(17) 0.0187(5) Uani 1 1 d . . .
C27 C 1.3596(2) 0.8676(2) 1.07653(18) 0.0217(5) Uani 1 1 d . . .
H27 H 1.4235 0.8971 1.0513 0.026 Uiso 1 1 calc R . .
C28 C 1.3395(2) 0.7696(2) 1.10065(19) 0.0247(5) Uani 1 1 d . . .
H28 H 1.3904 0.7323 1.0896 0.030 Uiso 1 1 calc R . .
N6 N 1.2534(2) 0.72425(18) 1.13837(17) 0.0264(5) Uani 1 1 d . . .
C29 C 1.1814(2) 0.7775(2) 1.15112(19) 0.0253(5) Uani 1 1 d . . .
H29 H 1.1196 0.7470 1.1779 0.030 Uiso 1 1 calc R . .
C30 C 1.1915(2) 0.8741(2) 1.12771(18) 0.0230(5) Uani 1 1 d . . .
H30 H 1.1368 0.9074 1.1369 0.028 Uiso 1 1 calc R . .
O4 O 0.67548(17) 0.47618(17) 0.48077(14) 0.0296(4) Uani 1 1 d . . .
C31 C 0.7912(2) 0.5131(2) 0.5527(2) 0.0286(6) Uani 1 1 d . . .
H31A H 0.7828 0.5241 0.6178 0.034 Uiso 1 1 calc R . .
H31B H 0.8522 0.5867 0.5539 0.034 Uiso 1 1 calc R . .
C32 C 0.8299(3) 0.4175(3) 0.5232(2) 0.0339(6) Uani 1 1 d . . .
H32A H 0.7931 0.3554 0.5478 0.041 Uiso 1 1 calc R . .
H32B H 0.9202 0.4474 0.5468 0.041 Uiso 1 1 calc R . .
C33 C 0.7795(3) 0.3753(3) 0.4129(2) 0.0327(6) Uani 1 1 d . . .
H33A H 0.8364 0.4234 0.3867 0.039 Uiso 1 1 calc R . .
H33B H 0.7635 0.2938 0.3835 0.039 Uiso 1 1 calc R . .
C34 C 0.6621(3) 0.3885(4) 0.3957(2) 0.0499(9) Uani 1 1 d . . .
H34A H 0.6465 0.4112 0.3384 0.060 Uiso 1 1 calc R . .
H34B H 0.5922 0.3146 0.3839 0.060 Uiso 1 1 calc R . .
O5 O 0.53472(19) 0.44191(18) 0.64303(15) 0.0346(5) Uani 1 1 d . . .
C35 C 0.5070(5) 0.4652(4) 0.7313(3) 0.0633(12) Uani 1 1 d . . .
H35A H 0.4215 0.4554 0.7176 0.076 Uiso 1 1 calc R . .
H35B H 0.5625 0.5454 0.7757 0.076 Uiso 1 1 calc R . .
C36 C 0.5240(3) 0.3812(4) 0.7770(3) 0.0497(9) Uani 1 1 d . . .
H36A H 0.4643 0.3581 0.8111 0.060 Uiso 1 1 calc R . .
H36B H 0.6081 0.4139 0.8233 0.060 Uiso 1 1 calc R . .
C37 C 0.5008(3) 0.2806(3) 0.6897(3) 0.0460(8) Uani 1 1 d . . .
H37A H 0.5406 0.2330 0.7080 0.055 Uiso 1 1 calc R . .
H37B H 0.4120 0.2312 0.6556 0.055 Uiso 1 1 calc R . .
C38 C 0.5597(3) 0.3434(3) 0.6291(2) 0.0344(6) Uani 1 1 d . . .
H38A H 0.6491 0.3675 0.6508 0.041 Uiso 1 1 calc R . .
H38B H 0.5242 0.2931 0.5598 0.041 Uiso 1 1 calc R . .
O6 O 0.8407(3) 0.7375(2) 0.37945(19) 0.0507(6) Uani 1 1 d . . .
C39 C 0.9276(3) 0.6895(3) 0.3849(3) 0.0440(7) Uiso 0.672(11) 1 d P A 1
H39A H 0.8983 0.6198 0.3267 0.053 Uiso 0.672(11) 1 calc PR A 1
H39B H 0.9380 0.6675 0.4430 0.053 Uiso 0.672(11) 1 calc PR A 1
C40 C 1.0552(5) 0.7857(5) 0.3911(4) 0.0336(12) Uiso 0.672(11) 1 d P A 1
H40A H 1.1061 0.8370 0.4589 0.040 Uiso 0.672(11) 1 calc PR A 1
H40B H 1.1025 0.7510 0.3601 0.040 Uiso 0.672(11) 1 calc PR A 1
C41 C 1.0074(4) 0.8484(4) 0.3336(4) 0.0343(14) Uiso 0.672(11) 1 d P A 1
H41A H 0.9832 0.8079 0.2630 0.041 Uiso 0.672(11) 1 calc PR A 1
H41B H 1.0693 0.9288 0.3517 0.041 Uiso 0.672(11) 1 calc PR A 1
C42 C 0.8927(3) 0.8448(3) 0.3647(3) 0.0415(7) Uiso 0.672(11) 1 d P A 1
H42A H 0.9180 0.9105 0.4253 0.050 Uiso 0.672(11) 1 calc PR A 1
H42B H 0.8322 0.8492 0.3133 0.050 Uiso 0.672(11) 1 calc PR A 1
C39A C 0.9276(3) 0.6895(3) 0.3849(3) 0.0440(7) Uiso 0.328(11) 1 d P A 2
H39C H 0.9633 0.6945 0.4519 0.053 Uiso 0.328(11) 1 calc PR A 2
H39D H 0.8897 0.6081 0.3407 0.053 Uiso 0.328(11) 1 calc PR A 2
C40A C 1.0105(12) 0.7565(10) 0.3568(10) 0.041(3) Uiso 0.328(11) 1 d P A 2
H40C H 0.9872 0.7275 0.2853 0.049 Uiso 0.328(11) 1 calc PR A 2
H40D H 1.0916 0.7594 0.3849 0.049 Uiso 0.328(11) 1 calc PR A 2
C41A C 1.0140(9) 0.8736(9) 0.3933(8) 0.039(3) Uiso 0.328(11) 1 d P A 2
H41C H 1.0522 0.9103 0.4647 0.047 Uiso 0.328(11) 1 calc PR A 2
H41D H 1.0577 0.9252 0.3623 0.047 Uiso 0.328(11) 1 calc PR A 2
C42A C 0.8927(3) 0.8448(3) 0.3647(3) 0.0415(7) Uiso 0.328(11) 1 d P A 2
H42C H 0.8613 0.8350 0.2957 0.050 Uiso 0.328(11) 1 calc PR A 2
H42D H 0.8748 0.9039 0.4048 0.050 Uiso 0.328(11) 1 calc PR A 2
C44 C 0.5379(11) 0.9506(11) 0.6117(9) 0.0932(18) Uiso 0.50 1 d PDU B -1
C45 C 0.4203(15) 0.8899(14) 0.5309(12) 0.0933(16) Uiso 0.50 1 d PDU B -1
O7 O 0.4058(8) 0.9577(8) 0.4753(7) 0.0945(15) Uiso 0.50 1 d PDU B -1
C46 C 0.5302(11) 1.0262(11) 0.4817(10) 0.0931(16) Uiso 0.50 1 d PDU B -1
C47 C 0.5654(15) 1.1190(13) 0.4496(12) 0.0898(18) Uiso 0.50 1 d PDU B -1

loop_
_atom_site_aniso_label
_atom_site_aniso_U_11
_atom_site_aniso_U_22
_atom_site_aniso_U_33
_atom_site_aniso_U_23
_atom_site_aniso_U_13
_atom_site_aniso_U_12
Mn1 0.01517(19) 0.01585(19) 0.0177(2) 0.00751(14) 0.00545(14) 0.00533(14)
Na1 0.0156(6) 0.0174(6) 0.0185(6) 0.0073(5) 0.0066(5) 0.0055(5)
N1 0.0197(10) 0.0202(9) 0.0205(10) 0.0087(8) 0.0065(8) 0.0085(8)
C1 0.0194(11) 0.0290(13) 0.0276(13) 0.0139(10) 0.0103(10) 0.0111(10)
Na2 0.0177(6) 0.0198(6) 0.0201(6) 0.0064(5) 0.0049(5) 0.0051(5)
C2 0.0277(13) 0.0310(13) 0.0286(13) 0.0121(11) 0.0158(11) 0.0150(11)
C3 0.0244(12) 0.0242(12) 0.0216(12) 0.0082(10) 0.0093(10) 0.0100(10)
C4 0.0214(11) 0.0184(11) 0.0191(11) 0.0094(9) 0.0072(9) 0.0079(9)
C5 0.0200(11) 0.0162(10) 0.0168(11) 0.0090(9) 0.0055(9) 0.0068(9)
O1 0.0184(8) 0.0187(8) 0.0181(8) 0.0067(6) 0.0061(6) 0.0061(6)
C6 0.0213(11) 0.0152(10) 0.0202(11) 0.0080(9) 0.0077(9) 0.0069(9)
C7 0.0228(12) 0.0198(11) 0.0203(12) 0.0080(9) 0.0078(9) 0.0073(9)
C8 0.0266(13) 0.0229(12) 0.0186(12) 0.0058(9) 0.0054(10) 0.0073(10)
N2 0.0226(10) 0.0227(10) 0.0251(11) 0.0060(9) 0.0055(9) 0.0038(9)
C9 0.0230(12) 0.0248(12) 0.0249(13) 0.0083(10) 0.0082(10) 0.0040(10)
C10 0.0229(12) 0.0250(12) 0.0191(12) 0.0080(10) 0.0065(10) 0.0075(10)
N3 0.0192(9) 0.0198(9) 0.0216(10) 0.0093(8) 0.0069(8) 0.0079(8)
C11 0.0217(12) 0.0263(12) 0.0266(12) 0.0146(10) 0.0117(10) 0.0081(10)
C12 0.0280(13) 0.0224(12) 0.0301(13) 0.0166(10) 0.0107(11) 0.0088(10)
C13 0.0213(12) 0.0182(11) 0.0264(12) 0.0097(9) 0.0071(10) 0.0077(9)
C14 0.0167(11) 0.0174(10) 0.0188(11) 0.0068(9) 0.0044(9) 0.0053(9)
C15 0.0153(10) 0.0158(10) 0.0185(11) 0.0060(9) 0.0015(8) 0.0044(8)
O2 0.0192(8) 0.0161(7) 0.0209(8) 0.0082(6) 0.0078(6) 0.0071(6)
C16 0.0176(11) 0.0201(11) 0.0197(11) 0.0093(9) 0.0044(9) 0.0077(9)
C17 0.0217(12) 0.0197(11) 0.0233(12) 0.0097(9) 0.0066(9) 0.0081(9)
C18 0.0249(12) 0.0292(13) 0.0307(13) 0.0173(11) 0.0135(10) 0.0139(10)
N4 0.0330(12) 0.0301(11) 0.0275(11) 0.0139(9) 0.0161(9) 0.0182(10)
C19 0.0328(14) 0.0228(12) 0.0278(13) 0.0092(10) 0.0117(11) 0.0133(11)
C20 0.0233(12) 0.0190(11) 0.0231(12) 0.0087(9) 0.0071(10) 0.0077(9)
N5 0.0168(9) 0.0188(9) 0.0194(10) 0.0089(8) 0.0049(8) 0.0059(8)
C21 0.0198(11) 0.0184(11) 0.0230(12) 0.0073(9) 0.0069(9) 0.0045(9)
C22 0.0177(11) 0.0234(12) 0.0250(12) 0.0083(10) 0.0056(9) 0.0051(9)
C23 0.0181(11) 0.0244(12) 0.0234(12) 0.0098(10) 0.0056(9) 0.0088(9)
C24 0.0194(11) 0.0191(11) 0.0186(11) 0.0080(9) 0.0066(9) 0.0083(9)
C25 0.0193(11) 0.0187(11) 0.0164(11) 0.0064(9) 0.0074(9) 0.0091(9)
O3 0.0166(8) 0.0189(8) 0.0223(8) 0.0102(6) 0.0065(6) 0.0070(6)
C26 0.0179(11) 0.0187(11) 0.0168(11) 0.0068(9) 0.0033(9) 0.0060(9)
C27 0.0205(11) 0.0218(11) 0.0230(12) 0.0096(9) 0.0079(9) 0.0080(9)
C28 0.0252(12) 0.0227(12) 0.0299(13) 0.0116(10) 0.0106(10) 0.0122(10)
N6 0.0287(11) 0.0219(10) 0.0307(12) 0.0143(9) 0.0101(9) 0.0099(9)
C29 0.0246(12) 0.0251(12) 0.0295(13) 0.0148(10) 0.0120(10) 0.0093(10)
C30 0.0212(12) 0.0251(12) 0.0263(12) 0.0126(10) 0.0100(10) 0.0105(10)
O4 0.0255(9) 0.0338(10) 0.0278(10) 0.0061(8) 0.0069(8) 0.0154(8)
C31 0.0234(13) 0.0330(14) 0.0282(13) 0.0110(11) 0.0078(10) 0.0114(11)
C32 0.0301(14) 0.0406(15) 0.0385(16) 0.0187(13) 0.0128(12) 0.0196(12)
C33 0.0348(15) 0.0343(14) 0.0358(15) 0.0124(12) 0.0168(12) 0.0195(12)
C34 0.0455(19) 0.073(2) 0.0310(16) 0.0025(16) 0.0073(14) 0.0389(18)
O5 0.0422(11) 0.0412(11) 0.0319(10) 0.0226(9) 0.0167(9) 0.0217(9)
C35 0.109(4) 0.089(3) 0.049(2) 0.048(2) 0.051(2) 0.074(3)
C36 0.0498(19) 0.089(3) 0.053(2) 0.054(2) 0.0360(17) 0.047(2)
C37 0.0338(16) 0.0533(19) 0.055(2) 0.0387(17) 0.0089(15) 0.0141(14)
C38 0.0339(15) 0.0356(15) 0.0355(15) 0.0172(12) 0.0095(12) 0.0153(12)
O6 0.0823(18) 0.0467(13) 0.0515(14) 0.0310(12) 0.0445(14) 0.0371(13)

loop_
_atom_type_symbol
_atom_type_description
_atom_type_scat_dispersion_real
_atom_type_scat_dispersion_imag
_atom_type_scat_source
C C 0.0181 0.0091 'International Tables Vol C Tables 4.2.6.8 and 6.1.1.4'
H H 0.0000 0.0000 'International Tables Vol C Tables 4.2.6.8 and 6.1.1.4'
N N 0.0311 0.0180 'International Tables Vol C Tables 4.2.6.8 and 6.1.1.4'
O O 0.0492 0.0322 'International Tables Vol C Tables 4.2.6.8 and 6.1.1.4'
Na Na 0.1353 0.1239 'International Tables Vol C Tables 4.2.6.8 and 6.1.1.4'
Mn Mn -0.5299 2.8052 'International Tables Vol C Tables 4.2.6.8 and 6.1.1.4'

loop_
_geom_angle_atom_site_label_1
_geom_angle_atom_site_label_2
_geom_angle_atom_site_label_3
_geom_angle
_geom_angle_site_symmetry_1
_geom_angle_site_symmetry_3
N3 Mn1 N1 109.61(8) . .
N3 Mn1 N5 108.44(8) . .
N1 Mn1 N5 102.59(8) . .
N3 Mn1 O2 75.23(7) . .
N1 Mn1 O2 150.39(7) . .
N5 Mn1 O2 103.29(7) . .
N3 Mn1 O3 153.46(7) . .
N1 Mn1 O3 95.06(7) . .
N5 Mn1 O3 74.19(7) . .
O2 Mn1 O3 78.47(6) . .
N3 Mn1 O1 101.12(7) . .
N1 Mn1 O1 73.49(7) . .
N5 Mn1 O1 149.52(7) . .
O2 Mn1 O1 76.91(6) . .
O3 Mn1 O1 76.06(6) . .
N3 Mn1 Na1 114.86(6) . .
N1 Mn1 Na1 109.00(5) . .
N5 Mn1 Na1 111.64(5) . .
O2 Mn1 Na1 47.20(4) . .
O3 Mn1 Na1 44.66(4) . .
O1 Mn1 Na1 46.34(4) . .
O3 Na1 O3 180.00(9) 2_777 .
O3 Na1 O1 76.48(6) 2_777 2_777
O3 Na1 O1 103.52(6) . 2_777
O3 Na1 O1 103.52(6) 2_777 .
O3 Na1 O1 76.48(6) . .
O1 Na1 O1 180.000(1) 2_777 .
O3 Na1 O2 77.01(6) 2_777 2_777
O3 Na1 O2 102.99(6) . 2_777
O1 Na1 O2 74.88(6) 2_777 2_777
O1 Na1 O2 105.12(6) . 2_777
O3 Na1 O2 102.99(6) 2_777 .
O3 Na1 O2 77.01(6) . .
O1 Na1 O2 105.12(6) 2_777 .
O1 Na1 O2 74.88(6) . .
O2 Na1 O2 180.0 2_777 .
O3 Na1 Mn1 134.63(4) 2_777 .
O3 Na1 Mn1 45.37(4) . .
O1 Na1 Mn1 133.82(4) 2_777 .
O1 Na1 Mn1 46.18(4) . .
O2 Na1 Mn1 135.34(4) 2_777 .
O2 Na1 Mn1 44.66(4) . .
O3 Na1 Mn1 45.37(4) 2_777 2_777
O3 Na1 Mn1 134.63(4) . 2_777
O1 Na1 Mn1 46.18(4) 2_777 2_777
O1 Na1 Mn1 133.82(4) . 2_777
O2 Na1 Mn1 44.66(4) 2_777 2_777
O2 Na1 Mn1 135.34(4) . 2_777
Mn1 Na1 Mn1 180.0 . 2_777
C1 N1 C4 106.1(2) . .
C1 N1 Mn1 137.81(17) . .
C4 N1 Mn1 115.76(16) . .
N1 C1 C2 111.6(2) . .
N1 C1 H1 124.2 . .
C2 C1 H1 124.2 . .
O4 Na2 O4 180.0 . 2_666
O4 Na2 N2 85.53(7) . .
O4 Na2 N2 94.47(7) 2_666 .
O4 Na2 N2 94.47(7) . 2_666
O4 Na2 N2 85.53(7) 2_666 2_666
N2 Na2 N2 180.0 . 2_666
O4 Na2 O5 93.67(7) . 2_666
O4 Na2 O5 86.33(7) 2_666 2_666
N2 Na2 O5 87.75(7) . 2_666
N2 Na2 O5 92.25(7) 2_666 2_666
O4 Na2 O5 86.33(7) . .
O4 Na2 O5 93.67(7) 2_666 .
N2 Na2 O5 92.25(7) . .
N2 Na2 O5 87.75(7) 2_666 .
O5 Na2 O5 180.00(4) 2_666 .
C3 C2 C1 106.4(2) . .
C3 C2 H2 126.8 . .
C1 C2 H2 126.8 . .
C2 C3 C4 106.6(2) . .
C2 C3 H3 126.7 . .
C4 C3 H3 126.7 . .
N1 C4 C5 117.3(2) . .
N1 C4 C3 109.4(2) . .
C5 C4 C3 133.4(2) . .
O1 C5 C4 120.6(2) . .
O1 C5 C6 117.2(2) . .
C4 C5 C6 122.1(2) . .
C5 O1 Mn1 112.67(14) . .
C5 O1 Na1 135.31(14) . .
Mn1 O1 Na1 87.48(6) . .
C7 C6 C10 117.5(2) . .
C7 C6 C5 123.8(2) . .
C10 C6 C5 118.7(2) . .
C8 C7 C6 119.2(2) . .
C8 C7 H7 120.4 . .
C6 C7 H7 120.4 . .
N2 C8 C7 123.6(2) . .
N2 C8 H8 118.2 . .
C7 C8 H8 118.2 . .
C8 N2 C9 116.8(2) . .
C8 N2 Na2 112.43(16) . .
C9 N2 Na2 121.36(17) . .
N2 C9 C10 123.8(2) . .
N2 C9 H9 118.1 . .
C10 C9 H9 118.1 . .
C9 C10 C6 119.0(2) . .
C9 C10 H10 120.5 . .
C6 C10 H10 120.5 . .
C11 N3 C14 106.2(2) . .
C11 N3 Mn1 139.74(18) . .
C14 N3 Mn1 113.86(15) . .
N3 C11 C12 111.6(2) . .
N3 C11 H11 124.2 . .
C12 C11 H11 124.2 . .
C13 C12 C11 106.4(2) . .
C13 C12 H12 126.8 . .
C11 C12 H12 126.8 . .
C12 C13 C14 106.4(2) . .
C12 C13 H13 126.8 . .
C14 C13 H13 126.8 . .
N3 C14 C13 109.3(2) . .
N3 C14 C15 117.5(2) . .
C13 C14 C15 132.9(2) . .
O2 C15 C14 120.5(2) . .
O2 C15 C16 117.9(2) . .
C14 C15 C16 121.6(2) . .
C15 O2 Mn1 112.57(14) . .
C15 O2 Na1 145.24(15) . .
Mn1 O2 Na1 88.14(6) . .
C17 C16 C20 117.7(2) . .
C17 C16 C15 119.2(2) . .
C20 C16 C15 123.1(2) . .
C18 C17 C16 119.2(2) . .
C18 C17 H17 120.4 . .
C16 C17 H17 120.4 . .
N4 C18 C17 123.9(2) . .
N4 C18 H18 118.1 . .
C17 C18 H18 118.1 . .
C18 N4 C19 116.0(2) . .
N4 C19 C20 124.9(2) . .
N4 C19 H19 117.6 . .
C20 C19 H19 117.6 . .
C19 C20 C16 118.3(2) . .
C19 C20 H20 120.8 . .
C16 C20 H20 120.8 . .
C21 N5 C24 105.9(2) . .
C21 N5 Mn1 140.10(17) . .
C24 N5 Mn1 113.86(15) . .
N5 C21 C22 111.7(2) . .
N5 C21 H21 124.1 . .
C22 C21 H21 124.1 . .
C23 C22 C21 106.2(2) . .
C23 C22 H22 126.9 . .
C21 C22 H22 126.9 . .
C22 C23 C24 106.3(2) . .
C22 C23 H23 126.8 . .
C24 C23 H23 126.8 . .
N5 C24 C23 109.8(2) . .
N5 C24 C25 117.5(2) . .
C23 C24 C25 132.4(2) . .
O3 C25 C24 120.6(2) . .
O3 C25 C26 117.0(2) . .
C24 C25 C26 122.3(2) . .
C25 O3 Na1 149.53(15) . .
C25 O3 Mn1 111.94(14) . .
Na1 O3 Mn1 89.97(6) . .
C27 C26 C30 118.2(2) . .
C27 C26 C25 122.3(2) . .
C30 C26 C25 119.3(2) . .
C26 C27 C28 118.4(2) . .
C26 C27 H27 120.8 . .
C28 C27 H27 120.8 . .
N6 C28 C27 124.4(2) . .
N6 C28 H28 117.8 . .
C27 C28 H28 117.8 . .
C28 N6 C29 116.3(2) . .
N6 C29 C30 124.2(2) . .
N6 C29 H29 117.9 . .
C30 C29 H29 117.9 . .
C29 C30 C26 118.6(2) . .
C29 C30 H30 120.7 . .
C26 C30 H30 120.7 . .
C31 O4 C34 109.1(2) . .
C31 O4 Na2 129.16(16) . .
C34 O4 Na2 119.32(17) . .
O4 C31 C32 105.6(2) . .
O4 C31 H31A 110.6 . .
C32 C31 H31A 110.6 . .
O4 C31 H31B 110.6 . .
C32 C31 H31B 110.6 . .
H31A C31 H31B 108.8 . .
C31 C32 C33 102.1(2) . .
C31 C32 H32A 111.3 . .
C33 C32 H32A 111.3 . .
C31 C32 H32B 111.3 . .
C33 C32 H32B 111.3 . .
H32A C32 H32B 109.2 . .
C34 C33 C32 102.2(2) . .
C34 C33 H33A 111.3 . .
C32 C33 H33A 111.3 . .
C34 C33 H33B 111.3 . .
C32 C33 H33B 111.3 . .
H33A C33 H33B 109.2 . .
O4 C34 C33 107.6(3) . .
O4 C34 H34A 110.2 . .
C33 C34 H34A 110.2 . .
O4 C34 H34B 110.2 . .
C33 C34 H34B 110.2 . .
H34A C34 H34B 108.5 . .
C38 O5 C35 108.3(2) . .
C38 O5 Na2 115.60(17) . .
C35 O5 Na2 134.1(2) . .
O5 C35 C36 107.4(3) . .
O5 C35 H35A 110.2 . .
C36 C35 H35A 110.2 . .
O5 C35 H35B 110.2 . .
C36 C35 H35B 110.2 . .
H35A C35 H35B 108.5 . .
C35 C36 C37 102.0(3) . .
C35 C36 H36A 111.4 . .
C37 C36 H36A 111.4 . .
C35 C36 H36B 111.4 . .
C37 C36 H36B 111.4 . .
H36A C36 H36B 109.2 . .
C38 C37 C36 100.9(3) . .
C38 C37 H37A 111.6 . .
C36 C37 H37A 111.6 . .
C38 C37 H37B 111.6 . .
C36 C37 H37B 111.6 . .
H37A C37 H37B 109.4 . .
O5 C38 C37 105.7(3) . .
O5 C38 H38A 110.6 . .
C37 C38 H38A 110.6 . .
O5 C38 H38B 110.6 . .
C37 C38 H38B 110.6 . .
H38A C38 H38B 108.7 . .
C42 O6 C39 108.9(3) . .
O6 C39 C40 107.9(3) . .
O6 C39 H39A 110.1 . .
C40 C39 H39A 110.1 . .
O6 C39 H39B 110.1 . .
C40 C39 H39B 110.1 . .
H39A C39 H39B 108.4 . .
C41 C40 C39 99.4(4) . .
C41 C40 H40A 111.9 . .
C39 C40 H40A 111.9 . .
C41 C40 H40B 111.9 . .
C39 C40 H40B 111.9 . .
H40A C40 H40B 109.6 . .
C40 C41 C42 102.3(3) . .
C40 C41 H41A 111.3 . .
C42 C41 H41A 111.3 . .
C40 C41 H41B 111.3 . .
C42 C41 H41B 111.3 . .
H41A C41 H41B 109.2 . .
O6 C42 C41 106.5(3) . .
O6 C42 H42A 110.4 . .
C41 C42 H42A 110.4 . .
O6 C42 H42B 110.4 . .
C41 C42 H42B 110.4 . .
H42A C42 H42B 108.6 . .
C41A C40A H40C 110.6 . .
C41A C40A H40D 110.6 . .
H40C C40A H40D 108.7 . .
C40A C41A H41C 111.8 . .
C40A C41A H41D 111.8 . .
H41C C41A H41D 109.5 . .
O7 C45 C44 112.2(12) . .
C45 O7 C46 103.1(11) . .
C47 C46 O7 124.5(13) . .

loop_
_geom_bond_atom_site_label_1
_geom_bond_atom_site_label_2
_geom_bond_distance
_geom_bond_site_symmetry_2
Mn1 N3 2.151(2) .
Mn1 N1 2.162(2) .
Mn1 N5 2.168(2) .
Mn1 O2 2.2791(17) .
Mn1 O3 2.3065(16) .
Mn1 O1 2.3405(16) .
Mn1 Na1 3.2409(4) .
Na1 O3 2.2780(16) 2_777
Na1 O3 2.2780(16) .
Na1 O1 2.3468(16) 2_777
Na1 O1 2.3468(16) .
Na1 O2 2.3793(16) 2_777
Na1 O2 2.3793(16) .
Na1 Mn1 3.2409(4) 2_777
N1 C1 1.336(3) .
N1 C4 1.387(3) .
C1 C2 1.405(4) .
C1 H1 0.9500 .
Na2 O4 2.3761(19) .
Na2 O4 2.3761(19) 2_666
Na2 N2 2.453(2) .
Na2 N2 2.453(2) 2_666
Na2 O5 2.4749(19) 2_666
Na2 O5 2.4749(19) .
C2 C3 1.375(4) .
C2 H2 0.9500 .
C3 C4 1.415(4) .
C3 H3 0.9500 .
C4 C5 1.414(3) .
C5 O1 1.260(3) .
C5 C6 1.496(3) .
C6 C7 1.390(3) .
C6 C10 1.398(3) .
C7 C8 1.387(4) .
C7 H7 0.9500 .
C8 N2 1.335(3) .
C8 H8 0.9500 .
N2 C9 1.341(4) .
C9 C10 1.378(4) .
C9 H9 0.9500 .
C10 H10 0.9500 .
N3 C11 1.331(3) .
N3 C14 1.389(3) .
C11 C12 1.407(4) .
C11 H11 0.9500 .
C12 C13 1.378(4) .
C12 H12 0.9500 .
C13 C14 1.417(3) .
C13 H13 0.9500 .
C14 C15 1.417(3) .
C15 O2 1.262(3) .
C15 C16 1.492(3) .
C16 C17 1.395(3) .
C16 C20 1.395(3) .
C17 C18 1.386(4) .
C17 H17 0.9500 .
C18 N4 1.337(4) .
C18 H18 0.9500 .
N4 C19 1.341(4) .
C19 C20 1.381(4) .
C19 H19 0.9500 .
C20 H20 0.9500 .
N5 C21 1.333(3) .
N5 C24 1.385(3) .
C21 C22 1.409(4) .
C21 H21 0.9500 .
C22 C23 1.380(4) .
C22 H22 0.9500 .
C23 C24 1.412(3) .
C23 H23 0.9500 .
C24 C25 1.415(3) .
C25 O3 1.260(3) .
C25 C26 1.492(3) .
C26 C27 1.391(4) .
C26 C30 1.398(3) .
C27 C28 1.392(4) .
C27 H27 0.9500 .
C28 N6 1.337(3) .
C28 H28 0.9500 .
N6 C29 1.341(4) .
C29 C30 1.386(4) .
C29 H29 0.9500 .
C30 H30 0.9500 .
O4 C31 1.433(3) .
O4 C34 1.435(4) .
C31 C32 1.515(4) .
C31 H31A 0.9900 .
C31 H31B 0.9900 .
C32 C33 1.522(4) .
C32 H32A 0.9900 .
C32 H32B 0.9900 .
C33 C34 1.508(4) .
C33 H33A 0.9900 .
C33 H33B 0.9900 .
C34 H34A 0.9900 .
C34 H34B 0.9900 .
O5 C38 1.430(4) .
O5 C35 1.433(4) .
C35 C36 1.505(5) .
C35 H35A 0.9900 .
C35 H35B 0.9900 .
C36 C37 1.514(6) .
C36 H36A 0.9900 .
C36 H36B 0.9900 .
C37 C38 1.512(4) .
C37 H37A 0.9900 .
C37 H37B 0.9900 .
C38 H38A 0.9900 .
C38 H38B 0.9900 .
O6 C42 1.433(4) .
O6 C39 1.437(4) .
C39 C40 1.601(6) .
C39 H39A 0.9900 .
C39 H39B 0.9900 .
C40 C41 1.518(7) .
C40 H40A 0.9900 .
C40 H40B 0.9900 .
C41 C42 1.577(6) .
C41 H41A 0.9900 .
C41 H41B 0.9900 .
C42 H42A 0.9900 .
C42 H42B 0.9900 .
C40A C41A 1.498(15) .
C40A H40C 0.9900 .
C40A H40D 0.9900 .
C41A H41C 0.9900 .
C41A H41D 0.9900 .
C44 C45 1.476(15) .
C45 O7 1.408(14) .
O7 C46 1.449(13) .
C46 C47 1.395(15) .
